data_2216588
loop_
_publ_author_name
'Saeed, Aamer'
'Hussain, Shahid'
'Bolte, Michael'

_publ_section_title
;
 <i>N</i>-(2,4-Dichlorophenyl)-2-nitrobenzamide
;
_journal_coeditor_code IM2046
_journal_issue 12
_journal_name_full 'Acta Crystallographica Section E'
_journal_page_first o4843
_journal_page_last o4843
_journal_paper_doi 10.1107/S160053680705948X
_journal_volume 63
_journal_year 2007
_chemical_formula_iupac 'C13 H8 Cl2 N2 O3'
_chemical_formula_moiety 'C13 H8 Cl2 N2 O3'
_chemical_formula_sum 'C13 H8 Cl2 N2 O3'
_chemical_formula_weight 311.11
_chemical_name_systematic
;
N-(2,4-Dichlorophenyl)-2-nitrobenzamide
;
_space_group_IT_number 14
_symmetry_cell_setting monoclinic
_symmetry_space_group_name_Hall '-P 2yn'
_symmetry_space_group_name_H-M 'P 1 21/n 1'
_atom_sites_solution_hydrogens geom
_atom_sites_solution_primary direct
_atom_sites_solution_secondary difmap
_audit_creation_method SHELXL-97
_cell_angle_alpha 90.00
_cell_angle_beta 106.893(5)
_cell_angle_gamma 90.00
_cell_formula_units_Z 4
_cell_length_a 11.4761(8)
_cell_length_b 8.8577(3)
_cell_length_c 13.8105(8)
_cell_measurement_reflns_used 23725
_cell_measurement_temperature 173(2)
_cell_measurement_theta_max 29.7
_cell_measurement_theta_min 3.6
_cell_volume 1343.28(13)
_computing_cell_refinement 'X-Area (Stoe & Cie, 2001)'
_computing_data_collection 'X-Area (Stoe & Cie, 2001)'
_computing_data_reduction 'X-Area (Stoe & Cie, 2001)'
_computing_molecular_graphics 'PLATON (Spek, 2003)'
_computing_publication_material 'SHELXL97 (Sheldrick, 1997)'
_computing_structure_refinement 'SHELXL97 (Sheldrick, 1997)'
_computing_structure_solution 'SHELXS97 (Sheldrick, 1990)'
_diffrn_ambient_temperature 173(2)
_diffrn_measured_fraction_theta_full 0.997
_diffrn_measured_fraction_theta_max 0.994
_diffrn_measurement_device_type 'STOE IPDS II two-circle-diffractometer'
_diffrn_measurement_method \w
_diffrn_radiation_monochromator graphite
_diffrn_radiation_source 'fine-focus sealed tube'
_diffrn_radiation_type MoK\a
_diffrn_radiation_wavelength 0.71073
_diffrn_reflns_av_R_equivalents 0.0360
_diffrn_reflns_av_sigmaI/netI 0.0178
_diffrn_reflns_limit_h_max 15
_diffrn_reflns_limit_h_min -15
_diffrn_reflns_limit_k_max 11
_diffrn_reflns_limit_k_min -12
_diffrn_reflns_limit_l_max 19
_diffrn_reflns_limit_l_min -19
_diffrn_reflns_number 23274
_diffrn_reflns_theta_full 25.00
_diffrn_reflns_theta_max 29.58
_diffrn_reflns_theta_min 3.57
_diffrn_standards_number 0
_exptl_absorpt_coefficient_mu 0.490
_exptl_absorpt_correction_T_max 0.8872
_exptl_absorpt_correction_T_min 0.8549
_exptl_absorpt_correction_type multi-scan
_exptl_absorpt_process_details '(MULABS; Spek, 2003; Blessing, 1995)'
_exptl_crystal_colour 'light brown'
_exptl_crystal_density_diffrn 1.538
_exptl_crystal_density_method 'not measured'
_exptl_crystal_description block
_exptl_crystal_F_000 632
_exptl_crystal_size_max 0.33
_exptl_crystal_size_mid 0.30
_exptl_crystal_size_min 0.25
_refine_diff_density_max 0.404
_refine_diff_density_min -0.451
_refine_ls_extinction_coef 0.0125(15)
_refine_ls_extinction_expression Fc^*^=kFc[1+0.001xFc^2^\l^3^/sin(2\q)]^-1/4^
_refine_ls_extinction_method SHELXL
_refine_ls_goodness_of_fit_ref 1.027
_refine_ls_hydrogen_treatment mixed
_refine_ls_matrix_type full
_refine_ls_number_parameters 186
_refine_ls_number_reflns 3758
_refine_ls_number_restraints 0
_refine_ls_restrained_S_all 1.027
_refine_ls_R_factor_all 0.0374
_refine_ls_R_factor_gt 0.0336
_refine_ls_shift/su_max 0.001
_refine_ls_shift/su_mean 0.000
_refine_ls_structure_factor_coef Fsqd
_refine_ls_weighting_details 'calc w=1/[\s^2^(Fo^2^)+(0.0412P)^2^+0.5969P] where P=(Fo^2^+2Fc^2^)/3'
_refine_ls_weighting_scheme calc
_refine_ls_wR_factor_gt 0.0842
_refine_ls_wR_factor_ref 0.0862
_reflns_number_gt 3425
_reflns_number_total 3758
_reflns_threshold_expression I>2\s(I)
_cod_data_source_file im2046.cif
_cod_data_source_block I
_cod_depositor_comments
;
The following automatic conversions were performed:
'_symmetry_cell_setting' value 'Monoclinic' changed to 'monoclinic'
according to '/home/saulius/struct/CIF-dictionaries/cif_core.dic'
dictionary named 'cif_core.dic' version 2.4.1 from 2010-06-29.

Automatic conversion script
Id: cif_fix_enum 1527 2010-12-29 10:47:43Z saulius 

The following automatic conversions were performed:

'_symmetry_cell_setting' value 'Monoclinic' changed to 'monoclinic'
according to /home/saulius/struct/CIF-dictionaries/cif_core.dic
dictionary named 'cif_core.dic' version 2.4.1 from 2010-06-29.

Automatic conversion script
Id: cif_fix_values 1715 2011-07-08 13:25:40Z adriana 
;
_cod_original_cell_volume 1343.30(10)
_cod_original_sg_symbol_H-M 'P 21/n'
_cod_database_code 2216588
_cod_database_fobs_code 2216588

loop_
_symmetry_equiv_pos_as_xyz
'x, y, z'
'-x+1/2, y+1/2, -z+1/2'
'-x, -y, -z'
'x-1/2, -y-1/2, z-1/2'

loop_
_atom_site_type_symbol
_atom_site_label
_atom_site_fract_x
_atom_site_fract_y
_atom_site_fract_z
_atom_site_U_iso_or_equiv
_atom_site_adp_type
_atom_site_calc_flag
_atom_site_refinement_flags
_atom_site_occupancy
Cl Cl1 0.49367(3) 0.69203(4) 0.65360(2) 0.03091(9) Uani d . 1
Cl Cl2 0.25833(4) 0.60345(5) 0.26026(2) 0.04686(12) Uani d . 1
N N1 0.30883(10) 0.48700(12) 0.69438(7) 0.0248(2) Uani d . 1
H H1 0.3364(17) 0.565(2) 0.7309(14) 0.037(4) Uiso d . 1
N N2 0.10801(12) 0.56153(15) 0.84036(9) 0.0367(3) Uani d . 1
O O1 0.20242(9) 0.26735(10) 0.69472(6) 0.0296(2) Uani d . 1
O O2 0.07693(9) 0.54611(13) 0.74857(7) 0.0374(2) Uani d . 1
O O3 0.05376(16) 0.6415(2) 0.88434(11) 0.0858(6) Uani d . 1
C C1 0.25772(11) 0.37847(13) 0.73830(8) 0.0225(2) Uani d . 1
C C11 0.28609(11) 0.39697(13) 0.85223(8) 0.0221(2) Uani d . 1
C C12 0.21713(12) 0.48132(14) 0.90077(9) 0.0264(2) Uani d . 1
C C13 0.24700(14) 0.49206(17) 1.00569(10) 0.0339(3) Uani d . 1
H H13 0.1985 0.5508 1.0367 0.041 Uiso calc R 1
C C14 0.34849(14) 0.41581(17) 1.06428(9) 0.0342(3) Uani d . 1
H H14 0.3701 0.4224 1.1360 0.041 Uiso calc R 1
C C15 0.41841(13) 0.32998(17) 1.01840(10) 0.0337(3) Uani d . 1
H H15 0.4875 0.2771 1.0588 0.040 Uiso calc R 1
C C16 0.38771(12) 0.32081(15) 0.91294(9) 0.0294(3) Uani d . 1
H H16 0.4365 0.2621 0.8822 0.035 Uiso calc R 1
C C21 0.29876(11) 0.50223(13) 0.59010(8) 0.0233(2) Uani d . 1
C C22 0.37878(10) 0.60066(14) 0.56190(8) 0.0233(2) Uani d . 1
C C23 0.36844(12) 0.63043(15) 0.46057(9) 0.0289(3) Uani d . 1
H H23 0.4227 0.6984 0.4425 0.035 Uiso calc R 1
C C24 0.27715(12) 0.55842(16) 0.38694(9) 0.0299(3) Uani d . 1
C C25 0.19979(13) 0.45599(17) 0.41143(9) 0.0346(3) Uani d . 1
H H25 0.1399 0.4049 0.3597 0.041 Uiso calc R 1
C C26 0.21057(13) 0.42819(17) 0.51313(9) 0.0334(3) Uani d . 1
H H26 0.1573 0.3580 0.5304 0.040 Uiso calc R 1

loop_
_atom_site_aniso_label
_atom_site_aniso_U_11
_atom_site_aniso_U_22
_atom_site_aniso_U_33
_atom_site_aniso_U_12
_atom_site_aniso_U_13
_atom_site_aniso_U_23
Cl1 0.02629(15) 0.03753(17) 0.02775(15) -0.00647(11) 0.00601(11) -0.00133(11)
Cl2 0.0584(2) 0.0652(3) 0.01816(15) 0.01553(19) 0.01304(14) 0.00884(14)
N1 0.0323(5) 0.0260(5) 0.0161(4) -0.0068(4) 0.0070(4) -0.0029(4)
N2 0.0388(6) 0.0402(6) 0.0309(6) 0.0145(5) 0.0097(5) 0.0030(5)
O1 0.0416(5) 0.0241(4) 0.0213(4) -0.0075(4) 0.0065(3) -0.0017(3)
O2 0.0344(5) 0.0462(6) 0.0283(5) 0.0070(4) 0.0039(4) 0.0092(4)
O3 0.0848(11) 0.1187(14) 0.0503(8) 0.0724(11) 0.0140(7) -0.0108(8)
C1 0.0268(5) 0.0227(5) 0.0177(5) 0.0005(4) 0.0058(4) 0.0002(4)
C11 0.0270(5) 0.0215(5) 0.0176(5) -0.0025(4) 0.0064(4) -0.0004(4)
C12 0.0315(6) 0.0267(5) 0.0209(5) 0.0042(4) 0.0077(4) 0.0022(4)
C13 0.0436(7) 0.0380(7) 0.0225(6) 0.0057(6) 0.0131(5) -0.0021(5)
C14 0.0439(7) 0.0394(7) 0.0175(5) 0.0000(6) 0.0063(5) -0.0003(5)
C15 0.0346(6) 0.0385(7) 0.0229(6) 0.0047(5) 0.0003(5) 0.0009(5)
C16 0.0301(6) 0.0333(6) 0.0232(5) 0.0047(5) 0.0052(4) -0.0029(5)
C21 0.0281(5) 0.0250(5) 0.0171(5) -0.0002(4) 0.0069(4) -0.0006(4)
C22 0.0233(5) 0.0269(5) 0.0201(5) 0.0024(4) 0.0066(4) 0.0000(4)
C23 0.0313(6) 0.0347(6) 0.0242(5) 0.0039(5) 0.0137(5) 0.0045(5)
C24 0.0353(6) 0.0386(7) 0.0166(5) 0.0106(5) 0.0089(4) 0.0029(4)
C25 0.0386(7) 0.0424(7) 0.0191(5) -0.0021(6) 0.0027(5) -0.0033(5)
C26 0.0378(7) 0.0394(7) 0.0208(5) -0.0111(6) 0.0052(5) -0.0017(5)

loop_
_atom_type_symbol
_atom_type_description
_atom_type_scat_dispersion_real
_atom_type_scat_dispersion_imag
_atom_type_scat_source
C C 0.0033 0.0016 'International Tables Vol C Tables 4.2.6.8 and 6.1.1.4'
H H 0.0000 0.0000 'International Tables Vol C Tables 4.2.6.8 and 6.1.1.4'
Cl Cl 0.1484 0.1585 'International Tables Vol C Tables 4.2.6.8 and 6.1.1.4'
N N 0.0061 0.0033 'International Tables Vol C Tables 4.2.6.8 and 6.1.1.4'
O O 0.0106 0.0060 'International Tables Vol C Tables 4.2.6.8 and 6.1.1.4'

loop_
_geom_angle_atom_site_label_1
_geom_angle_atom_site_label_2
_geom_angle_atom_site_label_3
_geom_angle
C1 N1 C21 127.09(10)
C1 N1 H1 116.2(12)
C21 N1 H1 115.2(12)
O3 N2 O2 123.13(13)
O3 N2 C12 118.25(12)
O2 N2 C12 118.61(11)
O1 C1 N1 125.22(10)
O1 C1 C11 121.18(10)
N1 C1 C11 113.31(10)
C12 C11 C16 117.52(10)
C12 C11 C1 125.09(10)
C16 C11 C1 117.37(10)
C13 C12 C11 122.34(11)
C13 C12 N2 117.98(11)
C11 C12 N2 119.68(10)
C14 C13 C12 119.05(12)
C14 C13 H13 120.5
C12 C13 H13 120.5
C15 C14 C13 120.06(12)
C15 C14 H14 120.0
C13 C14 H14 120.0
C14 C15 C16 120.29(12)
C14 C15 H15 119.9
C16 C15 H15 119.9
C11 C16 C15 120.75(12)
C11 C16 H16 119.6
C15 C16 H16 119.6
C26 C21 C22 117.91(11)
C26 C21 N1 123.68(11)
C22 C21 N1 118.37(10)
C23 C22 C21 121.67(11)
C23 C22 Cl1 117.90(10)
C21 C22 Cl1 120.43(9)
C24 C23 C22 118.37(12)
C24 C23 H23 120.8
C22 C23 H23 120.8
C25 C24 C23 121.77(11)
C25 C24 Cl2 119.70(10)
C23 C24 Cl2 118.52(10)
C24 C25 C26 119.21(12)
C24 C25 H25 120.4
C26 C25 H25 120.4
C25 C26 C21 120.98(12)
C25 C26 H26 119.5
C21 C26 H26 119.5

loop_
_geom_bond_atom_site_label_1
_geom_bond_atom_site_label_2
_geom_bond_distance
Cl1 C22 1.7398(12)
Cl2 C24 1.7455(12)
N1 C1 1.3576(15)
N1 C21 1.4174(14)
N1 H1 0.863(19)
N2 O3 1.2155(17)
N2 O2 1.2207(15)
N2 C12 1.4703(17)
O1 C1 1.2295(14)
C1 C11 1.5201(15)
C11 C12 1.3937(16)
C11 C16 1.3963(17)
C12 C13 1.3919(16)
C13 C14 1.385(2)
C13 H13 0.9500
C14 C15 1.385(2)
C14 H14 0.9500
C15 C16 1.3977(17)
C15 H15 0.9500
C16 H16 0.9500
C21 C26 1.3996(17)
C21 C22 1.4011(16)
C22 C23 1.3947(16)
C23 C24 1.3854(19)
C23 H23 0.9500
C24 C25 1.378(2)
C25 C26 1.3956(17)
C25 H25 0.9500
C26 H26 0.9500

loop_
_geom_hbond_atom_site_label_D
_geom_hbond_atom_site_label_H
_geom_hbond_atom_site_label_A
_geom_hbond_site_symmetry_A
_geom_hbond_distance_DH
_geom_hbond_distance_HA
_geom_hbond_distance_DA
_geom_hbond_angle_DHA
N1 H1 O1 2_556 0.863(19) 2.172(18) 2.9401(14) 148.1(16)

loop_
_geom_torsion_atom_site_label_1
_geom_torsion_atom_site_label_2
_geom_torsion_atom_site_label_3
_geom_torsion_atom_site_label_4
_geom_torsion
C21 N1 C1 O1 6.7(2)
C21 N1 C1 C11 -179.36(11)
O1 C1 C11 C12 -96.77(15)
N1 C1 C11 C12 89.02(15)
O1 C1 C11 C16 81.78(15)
N1 C1 C11 C16 -92.43(13)
C16 C11 C12 C13 0.49(19)
C1 C11 C12 C13 179.04(12)
C16 C11 C12 N2 -178.94(12)
C1 C11 C12 N2 -0.40(19)
O3 N2 C12 C13 4.9(2)
O2 N2 C12 C13 -175.91(14)
O3 N2 C12 C11 -175.68(17)
O2 N2 C12 C11 3.6(2)
C11 C12 C13 C14 -0.3(2)
N2 C12 C13 C14 179.13(13)
C12 C13 C14 C15 -0.2(2)
C13 C14 C15 C16 0.5(2)
C12 C11 C16 C15 -0.16(19)
C1 C11 C16 C15 -178.82(12)
C14 C15 C16 C11 -0.3(2)
C1 N1 C21 C26 16.0(2)
C1 N1 C21 C22 -166.17(12)
C26 C21 C22 C23 2.93(19)
N1 C21 C22 C23 -175.00(11)
C26 C21 C22 Cl1 -178.00(10)
N1 C21 C22 Cl1 4.08(16)
C21 C22 C23 C24 -0.81(18)
Cl1 C22 C23 C24 -179.91(10)
C22 C23 C24 C25 -2.0(2)
C22 C23 C24 Cl2 176.39(9)
C23 C24 C25 C26 2.5(2)
Cl2 C24 C25 C26 -175.85(11)
C24 C25 C26 C21 -0.2(2)
C22 C21 C26 C25 -2.4(2)
N1 C21 C26 C25 175.42(13)

loop_
_cod_related_entry_id
_cod_related_entry_database
_cod_related_entry_code
1 ChemSpider 605768
